data_4078517
loop_
_publ_author_name
'Gehrmann, Thorsten'
'Lloret Fillol, Julio'
'Wadepohl, Hubert'
'Gade, Lutz H.'

_publ_section_title
;
 Synthesis, Characterization, and Thermal Rearrangement of Zirconium
 Tetraazadienyl and Pentaazadienyl Complexes
;
_journal_issue 12
_journal_name_full Organometallics
_journal_page_first 4504
_journal_paper_doi 10.1021/om300291b
_journal_volume 31
_journal_year 2012
_chemical_formula_sum 'C41 H70 N5 Si2 Zr'
_chemical_formula_weight 780.42
_chemical_properties_physical 'air-sensitive, moisture-sensitive'
_space_group_IT_number 14
_symmetry_cell_setting monoclinic
_symmetry_Int_Tables_number 14
_symmetry_space_group_name_Hall '-P 2ybc'
_symmetry_space_group_name_H-M 'P 1 21/c 1'
_atom_sites_solution_hydrogens geom
_atom_sites_solution_primary dual
_atom_sites_solution_secondary difmap
_audit_block_code ga_tg27
_audit_creation_method SHELXL-97
_cell_angle_alpha 90.00
_cell_angle_beta 100.814(14)
_cell_angle_gamma 90.00
_cell_formula_units_Z 4
_cell_length_a 16.110(9)
_cell_length_b 14.099(8)
_cell_length_c 19.575(12)
_cell_measurement_reflns_used 7734
_cell_measurement_temperature 100(2)
_cell_measurement_theta_max 30.70
_cell_measurement_theta_min 2.32
_cell_volume 4367(4)
_computing_cell_refinement
;
SAINT (Bruker AXS, 1997-2008). Includes estimated systematic errors
 of the unit cell constants from Monte Carlo simulations.
;
_computing_data_collection 'SMART-5.631 (Bruker AXS, 2003)'
_computing_data_reduction 'SAINT (Bruker AXS, 1997-2008)'
_computing_publication_material 'SHELXL-97 (Sheldrick, 1997)'
_computing_structure_refinement 'SHELXL-97 (Sheldrick, 1997)'
_computing_structure_solution 'SUPERFLIP (Palatinus, 2007-2009)'
_diffrn_ambient_environment 'perfluoro polyether oil'
_diffrn_ambient_temperature 100(2)
_diffrn_detector 'CCD plate'
_diffrn_detector_area_resol_mean 8.19
_diffrn_detector_type CCD-PXL-KAF2
_diffrn_measured_fraction_theta_full 0.999
_diffrn_measured_fraction_theta_max 0.989
_diffrn_measurement_device 'three-circle diffractometer'
_diffrn_measurement_device_type 'Bruker AXS Smart 1000'
_diffrn_measurement_method '\f- and \w-scans'
_diffrn_measurement_specimen_support 'polyimid foil'
_diffrn_radiation_monochromator graphite
_diffrn_radiation_probe x-ray
_diffrn_radiation_type MoK\a
_diffrn_radiation_wavelength 0.71073
_diffrn_reflns_av_R_equivalents 0.0721
_diffrn_reflns_av_sigmaI/netI 0.0468
_diffrn_reflns_limit_h_max 22
_diffrn_reflns_limit_h_min -23
_diffrn_reflns_limit_k_max 20
_diffrn_reflns_limit_k_min 0
_diffrn_reflns_limit_l_max 27
_diffrn_reflns_limit_l_min 0
_diffrn_reflns_number 105978
_diffrn_reflns_theta_full 31.00
_diffrn_reflns_theta_max 30.51
_diffrn_reflns_theta_min 1.93
_diffrn_source 'fine-focus sealed tube'
_exptl_absorpt_coefficient_mu 0.339
_exptl_absorpt_correction_T_max 1.0000
_exptl_absorpt_correction_T_min 0.8980
_exptl_absorpt_correction_type numerical
_exptl_absorpt_process_details
;
SADABS (Sheldrick & Bruker AXS, 2004-2008)
;
_exptl_crystal_colour yellow
_exptl_crystal_density_diffrn 1.187
_exptl_crystal_density_method 'not measured'
_exptl_crystal_description plate
_exptl_crystal_F_000 1676
_exptl_crystal_size_max 0.21
_exptl_crystal_size_mid 0.15
_exptl_crystal_size_min 0.05
_refine_diff_density_max 0.682
_refine_diff_density_min -0.362
_refine_diff_density_rms 0.070
_refine_ls_abs_structure_details 'Flack H D (1983), Acta Cryst. A39, 876-881'
_refine_ls_extinction_method none
_refine_ls_goodness_of_fit_ref 1.016
_refine_ls_hydrogen_treatment constr
_refine_ls_matrix_type full
_refine_ls_number_parameters 517
_refine_ls_number_reflns 13321
_refine_ls_number_restraints 0
_refine_ls_restrained_S_all 1.016
_refine_ls_R_factor_all 0.0672
_refine_ls_R_factor_gt 0.0386
_refine_ls_shift/su_max 0.001
_refine_ls_shift/su_mean 0.000
_refine_ls_structure_factor_coef Fsqd
_refine_ls_weighting_details 'calc w=1/[\s^2^(Fo^2^)+(0.0268P)^2^+3.0832P] where P=(Fo^2^+2Fc^2^)/3'
_refine_ls_weighting_scheme calc
_refine_ls_wR_factor_gt 0.0748
_refine_ls_wR_factor_ref 0.0852
_reflns_number_gt 9832
_reflns_number_total 13321
_reflns_threshold_expression >2sigma(I)
_cod_data_source_file om300291b_si_002.cif
_cod_data_source_block complex_2
_cod_original_sg_symbol_H-M 'P 21/c'
_cod_database_code 4078517
_audit_block_refno 978

loop_
_symmetry_equiv_pos_as_xyz
'x, y, z'
'-x, y+1/2, -z+1/2'
'-x, -y, -z'
'x, -y-1/2, z-1/2'

loop_
_atom_site_label
_atom_site_type_symbol
_atom_site_fract_x
_atom_site_fract_y
_atom_site_fract_z
_atom_site_U_iso_or_equiv
_atom_site_adp_type
_atom_site_occupancy
_atom_site_symmetry_multiplicity
_atom_site_calc_flag
_atom_site_refinement_flags
_atom_site_disorder_assembly
_atom_site_disorder_group
Zr1 Zr 0.293815(10) 0.400398(12) 0.100736(8) 0.01561(4) Uani 1 1 d . A .
Si1A Si 0.38960(5) 0.18312(6) 0.07671(4) 0.0179(2) Uani 0.5686(16) 1 d P A 1
Si1B Si 0.31577(7) 0.14601(8) 0.08965(6) 0.0171(3) Uani 0.4314(16) 1 d P A 2
Si2 Si 0.23133(3) 0.56202(3) 0.21297(2) 0.01769(10) Uani 1 1 d . A .
N1 N 0.34536(12) 0.26550(12) 0.12559(8) 0.0322(4) Uani 1 1 d . . .
N2 N 0.28939(9) 0.46464(10) 0.19700(7) 0.0178(3) Uani 1 1 d . . .
N3 N 0.43482(9) 0.44250(12) 0.13075(8) 0.0224(3) Uani 1 1 d . . .
N4 N 0.26907(9) 0.46073(10) 0.01173(7) 0.0167(3) Uani 1 1 d . . .
N5 N 0.15286(9) 0.34622(10) 0.09164(8) 0.0208(3) Uani 1 1 d . . .
C1 C 0.38152(12) 0.26368(13) 0.20054(9) 0.0218(4) Uani 1 1 d . A .
H1B H 0.4257 0.2140 0.2083 0.026 Uiso 1 1 calc R . .
H1A H 0.3363 0.2435 0.2254 0.026 Uiso 1 1 calc R . .
C2 C 0.42148(11) 0.35742(13) 0.23587(9) 0.0198(3) Uani 1 1 d . . .
C3 C 0.35402(11) 0.42838(13) 0.25396(9) 0.0205(3) Uani 1 1 d . A .
H3A H 0.3246 0.3968 0.2878 0.025 Uiso 1 1 calc R . .
H3B H 0.3846 0.4835 0.2779 0.025 Uiso 1 1 calc R . .
C4 C 0.47301(12) 0.32584(14) 0.30645(9) 0.0248(4) Uani 1 1 d . A .
H4B H 0.5195 0.2848 0.2988 0.037 Uiso 1 1 calc R . .
H4A H 0.4363 0.2908 0.3323 0.037 Uiso 1 1 calc R . .
H4C H 0.4960 0.3818 0.3332 0.037 Uiso 1 1 calc R . .
C5 C 0.47656(11) 0.40684(13) 0.19180(9) 0.0210(3) Uani 1 1 d . A .
C6 C 0.56340(11) 0.41792(14) 0.21081(10) 0.0246(4) Uani 1 1 d . . .
H6 H 0.5928 0.3912 0.2530 0.030 Uiso 1 1 calc R A .
C7 C 0.60711(12) 0.46812(15) 0.16800(10) 0.0295(4) Uani 1 1 d . A .
H7 H 0.6666 0.4759 0.1807 0.035 Uiso 1 1 calc R . .
C8 C 0.56370(12) 0.50671(15) 0.10694(10) 0.0291(4) Uani 1 1 d . . .
H8 H 0.5923 0.5426 0.0774 0.035 Uiso 1 1 calc R A .
C9 C 0.47774(12) 0.49182(14) 0.08992(10) 0.0258(4) Uani 1 1 d . A .
H9 H 0.4476 0.5175 0.0476 0.031 Uiso 1 1 calc R . .
C10A C 0.3959(2) 0.2328(3) -0.01053(16) 0.0274(7) Uani 0.5686(16) 1 d P A 1
H10A H 0.3398 0.2541 -0.0336 0.041 Uiso 0.5686(16) 1 calc PR A 1
H10B H 0.4163 0.1837 -0.0388 0.041 Uiso 0.5686(16) 1 calc PR A 1
H10C H 0.4351 0.2866 -0.0050 0.041 Uiso 0.5686(16) 1 calc PR A 1
C10B C 0.2235(4) 0.1501(4) 0.0169(3) 0.0258(11) Uani 0.4314(16) 1 d P A 2
H10F H 0.2355 0.1935 -0.0192 0.039 Uiso 0.4314(16) 1 calc PR A 2
H10E H 0.1737 0.1727 0.0342 0.039 Uiso 0.4314(16) 1 calc PR A 2
H10D H 0.2124 0.0865 -0.0028 0.039 Uiso 0.4314(16) 1 calc PR A 2
C11A C 0.4975(5) 0.1414(4) 0.1193(4) 0.0292(13) Uani 0.5686(16) 1 d P A 1
H11A H 0.4951 0.1151 0.1652 0.044 Uiso 0.5686(16) 1 calc PR A 1
H11C H 0.5370 0.1950 0.1245 0.044 Uiso 0.5686(16) 1 calc PR A 1
H11B H 0.5169 0.0924 0.0904 0.044 Uiso 0.5686(16) 1 calc PR A 1
C11B C 0.2892(9) 0.0612(9) 0.1549(6) 0.0288(17) Uani 0.4314(16) 1 d P A 2
H11F H 0.3368 0.0567 0.1942 0.043 Uiso 0.4314(16) 1 calc PR A 2
H11D H 0.2778 -0.0014 0.1335 0.043 Uiso 0.4314(16) 1 calc PR A 2
H11E H 0.2389 0.0836 0.1716 0.043 Uiso 0.4314(16) 1 calc PR A 2
C12A C 0.3157(2) 0.0771(2) 0.06504(19) 0.0302(8) Uani 0.5686(16) 1 d P A 1
C12B C 0.4103(3) 0.0977(3) 0.0557(2) 0.0225(8) Uani 0.4314(16) 1 d P A 2
C13A C 0.2321(3) 0.1051(4) 0.0166(3) 0.0375(11) Uani 0.5686(16) 1 d P A 1
H13A H 0.1937 0.0507 0.0103 0.056 Uiso 0.5686(16) 1 calc PR A 1
H13C H 0.2439 0.1248 -0.0287 0.056 Uiso 0.5686(16) 1 calc PR A 1
H13B H 0.2058 0.1578 0.0374 0.056 Uiso 0.5686(16) 1 calc PR A 1
C13B C 0.4198(3) 0.1532(4) -0.0103(2) 0.0321(11) Uani 0.4314(16) 1 d P A 2
H13D H 0.3684 0.1458 -0.0456 0.048 Uiso 0.4314(16) 1 calc PR A 2
H13F H 0.4683 0.1284 -0.0283 0.048 Uiso 0.4314(16) 1 calc PR A 2
H13E H 0.4288 0.2205 0.0012 0.048 Uiso 0.4314(16) 1 calc PR A 2
C14A C 0.3560(4) -0.0058(4) 0.0326(3) 0.0466(14) Uani 0.5686(16) 1 d P A 1
H14A H 0.3171 -0.0599 0.0264 0.070 Uiso 0.5686(16) 1 calc PR A 1
H14C H 0.4088 -0.0242 0.0634 0.070 Uiso 0.5686(16) 1 calc PR A 1
H14B H 0.3681 0.0135 -0.0126 0.070 Uiso 0.5686(16) 1 calc PR A 1
C14B C 0.3988(4) -0.0077(5) 0.0374(3) 0.0319(13) Uani 0.4314(16) 1 d P A 2
H14E H 0.3921 -0.0436 0.0789 0.048 Uiso 0.4314(16) 1 calc PR A 2
H14F H 0.4485 -0.0309 0.0203 0.048 Uiso 0.4314(16) 1 calc PR A 2
H14D H 0.3483 -0.0160 0.0011 0.048 Uiso 0.4314(16) 1 calc PR A 2
C15A C 0.2967(8) 0.0470(8) 0.1363(5) 0.049(2) Uani 0.5686(16) 1 d P A 1
H15B H 0.2706 0.1000 0.1568 0.074 Uiso 0.5686(16) 1 calc PR A 1
H15C H 0.3495 0.0291 0.1672 0.074 Uiso 0.5686(16) 1 calc PR A 1
H15A H 0.2580 -0.0072 0.1301 0.074 Uiso 0.5686(16) 1 calc PR A 1
C15B C 0.4924(7) 0.1099(6) 0.1098(6) 0.0316(17) Uani 0.4314(16) 1 d P A 2
H15E H 0.5017 0.1774 0.1206 0.047 Uiso 0.4314(16) 1 calc PR A 2
H15F H 0.5401 0.0849 0.0909 0.047 Uiso 0.4314(16) 1 calc PR A 2
H15D H 0.4876 0.0753 0.1523 0.047 Uiso 0.4314(16) 1 calc PR A 2
C16 C 0.14677(12) 0.58090(13) 0.13444(9) 0.0230(4) Uani 1 1 d . . .
H16B H 0.1705 0.5717 0.0923 0.034 Uiso 1 1 calc R A .
H16C H 0.1246 0.6456 0.1350 0.034 Uiso 1 1 calc R . .
H16A H 0.1009 0.5353 0.1348 0.034 Uiso 1 1 calc R . .
C17 C 0.29943(13) 0.67065(14) 0.22765(11) 0.0300(4) Uani 1 1 d . . .
H17B H 0.3481 0.6584 0.2649 0.045 Uiso 1 1 calc R A .
H17C H 0.2665 0.7237 0.2410 0.045 Uiso 1 1 calc R . .
H17A H 0.3194 0.6867 0.1848 0.045 Uiso 1 1 calc R . .
C18 C 0.17754(12) 0.54417(13) 0.29077(9) 0.0224(4) Uani 1 1 d . . .
C19 C 0.10947(13) 0.62083(15) 0.29048(11) 0.0310(4) Uani 1 1 d . A .
H19B H 0.0840 0.6137 0.3319 0.047 Uiso 1 1 calc R . .
H19A H 0.0657 0.6139 0.2487 0.047 Uiso 1 1 calc R . .
H19C H 0.1354 0.6838 0.2907 0.047 Uiso 1 1 calc R . .
C20 C 0.24041(14) 0.55139(16) 0.35990(10) 0.0317(5) Uani 1 1 d . A .
H20B H 0.2098 0.5476 0.3986 0.048 Uiso 1 1 calc R . .
H20C H 0.2705 0.6120 0.3619 0.048 Uiso 1 1 calc R . .
H20A H 0.2811 0.4991 0.3633 0.048 Uiso 1 1 calc R . .
C21 C 0.13438(14) 0.44735(14) 0.28631(11) 0.0321(5) Uani 1 1 d . A .
H21B H 0.1765 0.3975 0.2852 0.048 Uiso 1 1 calc R . .
H21A H 0.0911 0.4442 0.2439 0.048 Uiso 1 1 calc R . .
H21C H 0.1079 0.4383 0.3270 0.048 Uiso 1 1 calc R . .
C22 C 0.23867(10) 0.50966(12) -0.04850(8) 0.0163(3) Uani 1 1 d . A .
C23 C 0.25025(11) 0.60987(12) -0.05335(9) 0.0209(3) Uani 1 1 d . . .
C24 C 0.22026(14) 0.65652(14) -0.11542(10) 0.0305(4) Uani 1 1 d . A .
H24 H 0.2300 0.7227 -0.1183 0.037 Uiso 1 1 calc R . .
C25 C 0.17653(15) 0.60986(15) -0.17339(10) 0.0335(5) Uani 1 1 d . . .
H25 H 0.1560 0.6435 -0.2152 0.040 Uiso 1 1 calc R A .
C26 C 0.16327(13) 0.51327(14) -0.16927(9) 0.0264(4) Uani 1 1 d . A .
H26 H 0.1324 0.4810 -0.2086 0.032 Uiso 1 1 calc R . .
C27 C 0.19391(10) 0.46222(12) -0.10907(9) 0.0179(3) Uani 1 1 d . . .
C28 C 0.29516(12) 0.66684(13) 0.00836(9) 0.0232(4) Uani 1 1 d . A .
H28 H 0.3081 0.6233 0.0493 0.028 Uiso 1 1 calc R . .
C29 C 0.37815(13) 0.70813(15) -0.00441(12) 0.0331(5) Uani 1 1 d . . .
H29A H 0.4135 0.6571 -0.0175 0.050 Uiso 1 1 calc R A .
H29B H 0.4078 0.7390 0.0381 0.050 Uiso 1 1 calc R . .
H29C H 0.3667 0.7549 -0.0421 0.050 Uiso 1 1 calc R . .
C30 C 0.23944(13) 0.74836(14) 0.02702(10) 0.0293(4) Uani 1 1 d . . .
H30A H 0.2281 0.7935 -0.0117 0.044 Uiso 1 1 calc R A .
H30B H 0.2689 0.7808 0.0689 0.044 Uiso 1 1 calc R . .
H30C H 0.1859 0.7225 0.0357 0.044 Uiso 1 1 calc R . .
C31 C 0.18476(11) 0.35524(13) -0.10990(9) 0.0203(3) Uani 1 1 d . A .
H31 H 0.2010 0.3324 -0.0608 0.024 Uiso 1 1 calc R . .
C32 C 0.24581(14) 0.31042(15) -0.15189(12) 0.0368(5) Uani 1 1 d . . .
H32A H 0.2303 0.3301 -0.2006 0.055 Uiso 1 1 calc R A .
H32B H 0.2426 0.2412 -0.1489 0.055 Uiso 1 1 calc R . .
H32C H 0.3036 0.3313 -0.1330 0.055 Uiso 1 1 calc R . .
C33 C 0.09534(13) 0.32038(16) -0.13812(12) 0.0379(5) Uani 1 1 d . . .
H33A H 0.0559 0.3507 -0.1124 0.057 Uiso 1 1 calc R A .
H33B H 0.0930 0.2514 -0.1325 0.057 Uiso 1 1 calc R . .
H33C H 0.0797 0.3366 -0.1875 0.057 Uiso 1 1 calc R . .
C34 C 0.08927(12) 0.37753(13) 0.04272(10) 0.0249(4) Uani 1 1 d . A .
H34 H 0.1019 0.4186 0.0076 0.030 Uiso 1 1 calc R . .
C35 C 0.00618(13) 0.35244(17) 0.04133(11) 0.0348(5) Uani 1 1 d . . .
H35 H -0.0376 0.3765 0.0062 0.042 Uiso 1 1 calc R A .
C36 C -0.01227(15) 0.29172(19) 0.09191(12) 0.0442(6) Uani 1 1 d . A .
H36 H -0.0689 0.2729 0.0919 0.053 Uiso 1 1 calc R . .
C37 C 0.05247(15) 0.25906(19) 0.14217(11) 0.0455(6) Uani 1 1 d . . .
H37 H 0.0413 0.2174 0.1775 0.055 Uiso 1 1 calc R A .
C38 C 0.13366(14) 0.28753(15) 0.14055(10) 0.0321(5) Uani 1 1 d . A .
H38 H 0.1782 0.2647 0.1755 0.039 Uiso 1 1 calc R . .
C51 C 0.08729(16) 0.88451(17) 0.13572(11) 0.0417(5) Uani 1 1 d . . .
H51C H 0.1212 0.9382 0.1571 0.063 Uiso 1 1 calc R . .
H51A H 0.1207 0.8262 0.1439 0.063 Uiso 1 1 calc R . .
H51B H 0.0366 0.8784 0.1563 0.063 Uiso 1 1 calc R . .
C52 C 0.06134(19) 0.90131(19) 0.05767(12) 0.0526(7) Uani 1 1 d . . .
H52B H 0.1129 0.9033 0.0370 0.063 Uiso 1 1 calc R . .
H52A H 0.0268 0.8469 0.0368 0.063 Uiso 1 1 calc R . .
C53 C 0.01211(14) 0.99093(16) 0.03891(10) 0.0325(5) Uani 1 1 d . . .
H53B H 0.0461 1.0452 0.0608 0.039 Uiso 1 1 calc R . .
H53A H -0.0401 0.9882 0.0587 0.039 Uiso 1 1 calc R . .

loop_
_atom_site_aniso_label
_atom_site_aniso_U_11
_atom_site_aniso_U_22
_atom_site_aniso_U_33
_atom_site_aniso_U_23
_atom_site_aniso_U_13
_atom_site_aniso_U_12
Zr1 0.01660(7) 0.01756(7) 0.01278(7) 0.00125(6) 0.00304(5) 0.00308(7)
Si1A 0.0197(4) 0.0177(4) 0.0151(4) -0.0019(3) -0.0002(3) 0.0030(3)
Si1B 0.0186(6) 0.0159(6) 0.0163(5) -0.0001(4) 0.0022(4) -0.0008(4)
Si2 0.0181(2) 0.0174(2) 0.0172(2) -0.00157(18) 0.00236(18) 0.00081(18)
N1 0.0504(11) 0.0286(9) 0.0139(7) -0.0027(6) -0.0031(7) 0.0194(8)
N2 0.0155(7) 0.0221(7) 0.0153(7) 0.0009(5) 0.0016(5) 0.0031(6)
N3 0.0181(7) 0.0327(8) 0.0174(7) 0.0035(6) 0.0060(6) 0.0045(6)
N4 0.0172(7) 0.0162(6) 0.0160(7) 0.0016(5) 0.0018(5) -0.0014(5)
N5 0.0226(8) 0.0212(7) 0.0188(7) -0.0022(6) 0.0048(6) -0.0040(6)
C1 0.0217(9) 0.0274(9) 0.0156(8) 0.0010(7) 0.0018(7) 0.0035(7)
C2 0.0182(8) 0.0265(9) 0.0140(8) 0.0017(7) 0.0015(6) 0.0052(7)
C3 0.0181(8) 0.0282(9) 0.0154(8) -0.0003(7) 0.0036(6) 0.0040(7)
C4 0.0218(9) 0.0351(10) 0.0163(8) 0.0024(7) 0.0004(7) 0.0072(8)
C5 0.0177(8) 0.0278(9) 0.0175(8) -0.0002(7) 0.0037(6) 0.0047(7)
C6 0.0188(8) 0.0340(11) 0.0203(8) -0.0007(7) 0.0020(7) 0.0022(7)
C7 0.0206(9) 0.0411(12) 0.0271(10) -0.0049(8) 0.0054(8) -0.0041(8)
C8 0.0267(10) 0.0373(11) 0.0254(10) -0.0012(8) 0.0101(8) -0.0058(8)
C9 0.0259(9) 0.0338(10) 0.0190(9) 0.0033(7) 0.0074(7) 0.0022(8)
C10A 0.0316(18) 0.0346(19) 0.0166(15) 0.0003(13) 0.0065(13) 0.0080(15)
C10B 0.024(2) 0.027(3) 0.024(2) -0.008(2) -0.0025(18) -0.002(2)
C11A 0.025(2) 0.035(3) 0.026(3) -0.003(2) 0.0003(19) 0.014(3)
C11B 0.042(3) 0.019(3) 0.028(4) 0.000(3) 0.011(3) -0.007(3)
C12A 0.036(2) 0.0201(16) 0.0297(18) -0.0039(13) -0.0044(15) -0.0045(14)
C12B 0.024(2) 0.025(2) 0.0181(18) 0.0014(17) 0.0026(15) 0.0080(18)
C13A 0.030(2) 0.037(2) 0.043(2) -0.016(3) 0.0010(17) -0.010(2)
C13B 0.031(2) 0.043(3) 0.024(2) 0.001(2) 0.0111(19) -0.002(2)
C14A 0.058(3) 0.022(2) 0.050(3) -0.0111(18) -0.015(3) 0.009(3)
C14B 0.039(3) 0.025(3) 0.028(3) -0.009(2) -0.001(3) 0.009(3)
C15A 0.065(5) 0.033(4) 0.046(5) 0.003(3) -0.001(4) -0.023(3)
C15B 0.026(3) 0.035(5) 0.033(4) -0.008(3) 0.003(2) 0.007(4)
C16 0.0224(9) 0.0235(9) 0.0221(9) -0.0008(7) 0.0016(7) 0.0042(7)
C17 0.0323(11) 0.0252(10) 0.0312(10) -0.0007(8) 0.0028(8) -0.0055(8)
C18 0.0239(9) 0.0216(9) 0.0231(9) -0.0023(7) 0.0084(7) 0.0052(7)
C19 0.0333(11) 0.0330(11) 0.0285(10) -0.0036(8) 0.0102(8) 0.0113(8)
C20 0.0385(12) 0.0373(11) 0.0195(9) -0.0028(8) 0.0059(8) 0.0122(9)
C21 0.0352(11) 0.0290(10) 0.0373(11) 0.0005(9) 0.0199(9) 0.0003(9)
C22 0.0138(7) 0.0189(8) 0.0166(8) 0.0014(6) 0.0037(6) -0.0004(6)
C23 0.0259(9) 0.0195(8) 0.0172(8) -0.0003(6) 0.0042(7) -0.0008(7)
C24 0.0497(13) 0.0190(9) 0.0218(9) 0.0044(7) 0.0044(9) 0.0015(8)
C25 0.0521(13) 0.0277(10) 0.0172(9) 0.0058(8) -0.0024(8) 0.0056(9)
C26 0.0311(10) 0.0274(10) 0.0181(9) -0.0017(7) -0.0023(7) 0.0030(8)
C27 0.0163(8) 0.0203(8) 0.0166(8) 0.0002(6) 0.0020(6) 0.0016(6)
C28 0.0293(10) 0.0193(8) 0.0207(9) -0.0008(7) 0.0036(7) -0.0052(7)
C29 0.0317(11) 0.0294(10) 0.0385(12) -0.0025(9) 0.0074(9) -0.0054(9)
C30 0.0362(11) 0.0267(10) 0.0258(10) -0.0007(8) 0.0075(8) -0.0002(8)
C31 0.0206(9) 0.0213(8) 0.0177(8) -0.0018(7) 0.0002(7) -0.0034(7)
C32 0.0342(11) 0.0277(10) 0.0525(14) -0.0085(10) 0.0185(10) -0.0009(9)
C33 0.0257(11) 0.0363(12) 0.0489(13) -0.0118(10) -0.0002(9) -0.0078(9)
C34 0.0240(9) 0.0273(10) 0.0230(9) -0.0020(7) 0.0035(7) -0.0032(7)
C35 0.0243(10) 0.0473(13) 0.0314(11) -0.0042(9) 0.0017(8) -0.0061(9)
C36 0.0312(12) 0.0694(17) 0.0334(12) -0.0056(11) 0.0097(9) -0.0232(12)
C37 0.0447(14) 0.0660(17) 0.0259(11) 0.0046(11) 0.0070(10) -0.0321(12)
C38 0.0356(11) 0.0363(11) 0.0232(10) 0.0045(8) 0.0023(8) -0.0146(9)
C51 0.0473(14) 0.0438(14) 0.0323(12) 0.0016(10) 0.0032(10) 0.0076(11)
C52 0.0749(19) 0.0486(14) 0.0310(12) -0.0036(11) 0.0016(12) 0.0241(14)
C53 0.0311(11) 0.0399(12) 0.0272(10) -0.0031(9) 0.0075(8) 0.0056(9)

loop_
_atom_type_symbol
_atom_type_description
_atom_type_scat_dispersion_real
_atom_type_scat_dispersion_imag
_atom_type_scat_source
C C 0.0033 0.0016 'International Tables Vol C Tables 4.2.6.8 and 6.1.1.4'
H H 0.0000 0.0000 'International Tables Vol C Tables 4.2.6.8 and 6.1.1.4'
N N 0.0061 0.0033 'International Tables Vol C Tables 4.2.6.8 and 6.1.1.4'
Zr Zr -2.9673 0.5597 'International Tables Vol C Tables 4.2.6.8 and 6.1.1.4'
Si Si 0.0817 0.0704 'International Tables Vol C Tables 4.2.6.8 and 6.1.1.4'

loop_
_exptl_crystal_face_index_h
_exptl_crystal_face_index_k
_exptl_crystal_face_index_l
_exptl_crystal_face_perp_dist
4.00 -5.00 -3.00 0.1770
-1.00 1.00 -2.00 0.0490
-6.00 7.00 4.00 0.0670
1.00 -1.00 4.00 0.1170
1.00 -1.00 0.00 0.1360
3.00 2.00 -1.00 0.0120
-3.00 6.00 -1.00 0.0220
-6.00 -3.00 2.00 0.0160

loop_
_geom_angle_atom_site_label_1
_geom_angle_atom_site_label_2
_geom_angle_atom_site_label_3
_geom_angle
_geom_angle_site_symmetry_1
_geom_angle_site_symmetry_3
N4 Zr1 N1 128.39(6) . .
N4 Zr1 N2 126.03(7) . .
N1 Zr1 N2 105.14(6) . .
N4 Zr1 N3 98.28(6) . .
N1 Zr1 N3 81.18(7) . .
N2 Zr1 N3 81.88(6) . .
N4 Zr1 N5 92.40(6) . .
N1 Zr1 N5 93.28(7) . .
N2 Zr1 N5 90.75(5) . .
N3 Zr1 N5 169.23(5) . .
N1 Si1A C10A 110.54(13) . .
N1 Si1A C11A 113.9(2) . .
C10A Si1A C11A 108.6(3) . .
N1 Si1A C12A 106.22(15) . .
C10A Si1A C12A 109.04(17) . .
C11A Si1A C12A 108.4(2) . .
N1 Si1B C10B 112.00(19) . .
N1 Si1B C11B 113.6(3) . .
C10B Si1B C11B 107.0(5) . .
N1 Si1B C12B 107.03(16) . .
C10B Si1B C12B 108.8(2) . .
C11B Si1B C12B 108.3(4) . .
N2 Si2 C16 107.50(8) . .
N2 Si2 C17 110.92(10) . .
C16 Si2 C17 108.94(9) . .
N2 Si2 C18 112.56(8) . .
C16 Si2 C18 107.76(10) . .
C17 Si2 C18 109.04(9) . .
C1 N1 Si1A 114.18(13) . .
C1 N1 Si1B 112.81(13) . .
Si1A N1 Si1B 44.54(6) . .
C1 N1 Zr1 108.20(11) . .
Si1A N1 Zr1 131.56(10) . .
Si1B N1 Zr1 132.41(10) . .
C3 N2 Si2 118.16(11) . .
C3 N2 Zr1 113.09(11) . .
Si2 N2 Zr1 128.05(8) . .
C9 N3 C5 119.43(16) . .
C9 N3 Zr1 124.85(12) . .
C5 N3 Zr1 115.48(12) . .
C22 N4 Zr1 169.91(12) . .
C34 N5 C38 117.68(17) . .
C34 N5 Zr1 122.76(12) . .
C38 N5 Zr1 119.33(13) . .
N1 C1 C2 118.42(15) . .
N1 C1 H1B 107.7 . .
C2 C1 H1B 107.7 . .
N1 C1 H1A 107.7 . .
C2 C1 H1A 107.7 . .
H1B C1 H1A 107.1 . .
C5 C2 C4 111.64(15) . .
C5 C2 C3 109.86(15) . .
C4 C2 C3 105.21(14) . .
C5 C2 C1 111.76(14) . .
C4 C2 C1 105.02(15) . .
C3 C2 C1 113.09(15) . .
N2 C3 C2 118.32(14) . .
N2 C3 H3A 107.7 . .
C2 C3 H3A 107.7 . .
N2 C3 H3B 107.7 . .
C2 C3 H3B 107.7 . .
H3A C3 H3B 107.1 . .
C2 C4 H4B 109.5 . .
C2 C4 H4A 109.5 . .
H4B C4 H4A 109.5 . .
C2 C4 H4C 109.5 . .
H4B C4 H4C 109.5 . .
H4A C4 H4C 109.5 . .
N3 C5 C6 120.26(16) . .
N3 C5 C2 115.20(15) . .
C6 C5 C2 124.53(16) . .
C7 C6 C5 119.77(18) . .
C7 C6 H6 120.1 . .
C5 C6 H6 120.1 . .
C8 C7 C6 119.56(18) . .
C8 C7 H7 120.2 . .
C6 C7 H7 120.2 . .
C9 C8 C7 118.21(18) . .
C9 C8 H8 120.9 . .
C7 C8 H8 120.9 . .
N3 C9 C8 122.72(18) . .
N3 C9 H9 118.6 . .
C8 C9 H9 118.6 . .
Si1A C10A H10A 109.5 . .
Si1A C10A H10B 109.5 . .
H10A C10A H10B 109.5 . .
Si1A C10A H10C 109.5 . .
H10A C10A H10C 109.5 . .
H10B C10A H10C 109.5 . .
Si1B C10B H10F 109.5 . .
Si1B C10B H10E 109.5 . .
H10F C10B H10E 109.5 . .
Si1B C10B H10D 109.5 . .
H10F C10B H10D 109.5 . .
H10E C10B H10D 109.5 . .
Si1A C11A H11A 109.5 . .
Si1A C11A H11C 109.5 . .
H11A C11A H11C 109.5 . .
Si1A C11A H11B 109.5 . .
H11A C11A H11B 109.5 . .
H11C C11A H11B 109.5 . .
Si1B C11B H11F 109.5 . .
Si1B C11B H11D 109.5 . .
H11F C11B H11D 109.5 . .
Si1B C11B H11E 109.5 . .
H11F C11B H11E 109.5 . .
H11D C11B H11E 109.5 . .
C14A C12A C15A 109.6(5) . .
C14A C12A C13A 109.2(3) . .
C15A C12A C13A 109.2(6) . .
C14A C12A Si1A 110.2(3) . .
C15A C12A Si1A 109.5(4) . .
C13A C12A Si1A 109.1(3) . .
C14B C12B C15B 108.7(5) . .
C14B C12B C13B 108.8(4) . .
C15B C12B C13B 108.1(5) . .
C14B C12B Si1B 111.1(4) . .
C15B C12B Si1B 111.2(4) . .
C13B C12B Si1B 108.9(3) . .
C12A C13A H13A 109.5 . .
C12A C13A H13C 109.5 . .
H13A C13A H13C 109.5 . .
C12A C13A H13B 109.5 . .
H13A C13A H13B 109.5 . .
H13C C13A H13B 109.5 . .
C12B C13B H13D 109.5 . .
C12B C13B H13F 109.5 . .
H13D C13B H13F 109.5 . .
C12B C13B H13E 109.5 . .
H13D C13B H13E 109.5 . .
H13F C13B H13E 109.5 . .
C12A C14A H14A 109.5 . .
C12A C14A H14C 109.5 . .
H14A C14A H14C 109.5 . .
C12A C14A H14B 109.5 . .
H14A C14A H14B 109.5 . .
H14C C14A H14B 109.5 . .
C12B C14B H14E 109.5 . .
C12B C14B H14F 109.5 . .
H14E C14B H14F 109.5 . .
C12B C14B H14D 109.5 . .
H14E C14B H14D 109.5 . .
H14F C14B H14D 109.5 . .
C12A C15A H15B 109.5 . .
C12A C15A H15C 109.5 . .
H15B C15A H15C 109.5 . .
C12A C15A H15A 109.5 . .
H15B C15A H15A 109.5 . .
H15C C15A H15A 109.5 . .
C12B C15B H15E 109.5 . .
C12B C15B H15F 109.5 . .
H15E C15B H15F 109.5 . .
C12B C15B H15D 109.5 . .
H15E C15B H15D 109.5 . .
H15F C15B H15D 109.5 . .
Si2 C16 H16B 109.5 . .
Si2 C16 H16C 109.5 . .
H16B C16 H16C 109.5 . .
Si2 C16 H16A 109.5 . .
H16B C16 H16A 109.5 . .
H16C C16 H16A 109.5 . .
Si2 C17 H17B 109.5 . .
Si2 C17 H17C 109.5 . .
H17B C17 H17C 109.5 . .
Si2 C17 H17A 109.5 . .
H17B C17 H17A 109.5 . .
H17C C17 H17A 109.5 . .
C21 C18 C20 109.14(17) . .
C21 C18 C19 108.13(17) . .
C20 C18 C19 107.98(15) . .
C21 C18 Si2 110.06(13) . .
C20 C18 Si2 111.86(14) . .
C19 C18 Si2 109.57(13) . .
C18 C19 H19B 109.5 . .
C18 C19 H19A 109.5 . .
H19B C19 H19A 109.5 . .
C18 C19 H19C 109.5 . .
H19B C19 H19C 109.5 . .
H19A C19 H19C 109.5 . .
C18 C20 H20B 109.5 . .
C18 C20 H20C 109.5 . .
H20B C20 H20C 109.5 . .
C18 C20 H20A 109.5 . .
H20B C20 H20A 109.5 . .
H20C C20 H20A 109.5 . .
C18 C21 H21B 109.5 . .
C18 C21 H21A 109.5 . .
H21B C21 H21A 109.5 . .
C18 C21 H21C 109.5 . .
H21B C21 H21C 109.5 . .
H21A C21 H21C 109.5 . .
N4 C22 C23 121.51(15) . .
N4 C22 C27 121.24(15) . .
C23 C22 C27 117.25(15) . .
C24 C23 C22 119.89(16) . .
C24 C23 C28 118.84(17) . .
C22 C23 C28 121.26(15) . .
C25 C24 C23 122.20(18) . .
C25 C24 H24 118.9 . .
C23 C24 H24 118.9 . .
C26 C25 C24 118.71(18) . .
C26 C25 H25 120.6 . .
C24 C25 H25 120.6 . .
C25 C26 C27 121.68(18) . .
C25 C26 H26 119.2 . .
C27 C26 H26 119.2 . .
C26 C27 C22 120.23(16) . .
C26 C27 C31 119.21(16) . .
C22 C27 C31 120.43(15) . .
C23 C28 C29 111.99(16) . .
C23 C28 C30 111.78(16) . .
C29 C28 C30 108.79(16) . .
C23 C28 H28 108.0 . .
C29 C28 H28 108.0 . .
C30 C28 H28 108.0 . .
C28 C29 H29A 109.5 . .
C28 C29 H29B 109.5 . .
H29A C29 H29B 109.5 . .
C28 C29 H29C 109.5 . .
H29A C29 H29C 109.5 . .
H29B C29 H29C 109.5 . .
C28 C30 H30A 109.5 . .
C28 C30 H30B 109.5 . .
H30A C30 H30B 109.5 . .
C28 C30 H30C 109.5 . .
H30A C30 H30C 109.5 . .
H30B C30 H30C 109.5 . .
C27 C31 C33 114.10(16) . .
C27 C31 C32 110.21(15) . .
C33 C31 C32 109.31(16) . .
C27 C31 H31 107.7 . .
C33 C31 H31 107.7 . .
C32 C31 H31 107.7 . .
C31 C32 H32A 109.5 . .
C31 C32 H32B 109.5 . .
H32A C32 H32B 109.5 . .
C31 C32 H32C 109.5 . .
H32A C32 H32C 109.5 . .
H32B C32 H32C 109.5 . .
C31 C33 H33A 109.5 . .
C31 C33 H33B 109.5 . .
H33A C33 H33B 109.5 . .
C31 C33 H33C 109.5 . .
H33A C33 H33C 109.5 . .
H33B C33 H33C 109.5 . .
N5 C34 C35 122.60(19) . .
N5 C34 H34 118.7 . .
C35 C34 H34 118.7 . .
C34 C35 C36 118.9(2) . .
C34 C35 H35 120.6 . .
C36 C35 H35 120.6 . .
C37 C36 C35 119.0(2) . .
C37 C36 H36 120.5 . .
C35 C36 H36 120.5 . .
C36 C37 C38 118.9(2) . .
C36 C37 H37 120.5 . .
C38 C37 H37 120.5 . .
N5 C38 C37 122.9(2) . .
N5 C38 H38 118.5 . .
C37 C38 H38 118.5 . .
C52 C51 H51C 109.5 . .
C52 C51 H51A 109.5 . .
H51C C51 H51A 109.5 . .
C52 C51 H51B 109.5 . .
H51C C51 H51B 109.5 . .
H51A C51 H51B 109.5 . .
C53 C52 C51 114.14(19) . .
C53 C52 H52B 108.7 . .
C51 C52 H52B 108.7 . .
C53 C52 H52A 108.7 . .
C51 C52 H52A 108.7 . .
H52B C52 H52A 107.6 . .
C52 C53 C53 114.3(2) . 3_575
C52 C53 H53B 108.7 . .
C53 C53 H53B 108.7 3_575 .
C52 C53 H53A 108.7 . .
C53 C53 H53A 108.7 3_575 .
H53B C53 H53A 107.6 . .

loop_
_geom_bond_atom_site_label_1
_geom_bond_atom_site_label_2
_geom_bond_distance
_geom_bond_site_symmetry_2
Zr1 N4 1.9126(17) .
Zr1 N1 2.0958(19) .
Zr1 N2 2.1040(17) .
Zr1 N3 2.3145(19) .
Zr1 N5 2.3706(19) .
Si1A N1 1.7402(19) .
Si1A C10A 1.866(3) .
Si1A C11A 1.876(8) .
Si1A C12A 1.898(4) .
Si1B N1 1.853(2) .
Si1B C10B 1.857(6) .
Si1B C11B 1.858(14) .
Si1B C12B 1.898(4) .
Si2 N2 1.7227(16) .
Si2 C16 1.872(2) .
Si2 C17 1.874(2) .
Si2 C18 1.905(2) .
N1 C1 1.474(2) .
N2 C3 1.467(2) .
N3 C9 1.344(2) .
N3 C5 1.353(2) .
N4 C22 1.374(2) .
N5 C34 1.339(2) .
N5 C38 1.345(2) .
C1 C2 1.572(3) .
C1 H1B 0.9900 .
C1 H1A 0.9900 .
C2 C5 1.518(2) .
C2 C4 1.538(2) .
C2 C3 1.566(2) .
C3 H3A 0.9900 .
C3 H3B 0.9900 .
C4 H4B 0.9800 .
C4 H4A 0.9800 .
C4 H4C 0.9800 .
C5 C6 1.387(3) .
C6 C7 1.386(3) .
C6 H6 0.9500 .
C7 C8 1.378(3) .
C7 H7 0.9500 .
C8 C9 1.378(3) .
C8 H8 0.9500 .
C9 H9 0.9500 .
C10A H10A 0.9800 .
C10A H10B 0.9800 .
C10A H10C 0.9800 .
C10B H10F 0.9800 .
C10B H10E 0.9800 .
C10B H10D 0.9800 .
C11A H11A 0.9800 .
C11A H11C 0.9800 .
C11A H11B 0.9800 .
C11B H11F 0.9800 .
C11B H11D 0.9800 .
C11B H11E 0.9800 .
C12A C14A 1.533(6) .
C12A C15A 1.542(10) .
C12A C13A 1.546(6) .
C12B C14B 1.532(8) .
C12B C15B 1.541(11) .
C12B C13B 1.542(6) .
C13A H13A 0.9800 .
C13A H13C 0.9800 .
C13A H13B 0.9800 .
C13B H13D 0.9800 .
C13B H13F 0.9800 .
C13B H13E 0.9800 .
C14A H14A 0.9800 .
C14A H14C 0.9800 .
C14A H14B 0.9800 .
C14B H14E 0.9800 .
C14B H14F 0.9800 .
C14B H14D 0.9800 .
C15A H15B 0.9800 .
C15A H15C 0.9800 .
C15A H15A 0.9800 .
C15B H15E 0.9800 .
C15B H15F 0.9800 .
C15B H15D 0.9800 .
C16 H16B 0.9800 .
C16 H16C 0.9800 .
C16 H16A 0.9800 .
C17 H17B 0.9800 .
C17 H17C 0.9800 .
C17 H17A 0.9800 .
C18 C21 1.527(3) .
C18 C20 1.534(3) .
C18 C19 1.539(3) .
C19 H19B 0.9800 .
C19 H19A 0.9800 .
C19 H19C 0.9800 .
C20 H20B 0.9800 .
C20 H20C 0.9800 .
C20 H20A 0.9800 .
C21 H21B 0.9800 .
C21 H21A 0.9800 .
C21 H21C 0.9800 .
C22 C23 1.431(2) .
C22 C27 1.433(2) .
C23 C24 1.386(3) .
C23 C28 1.517(2) .
C24 C25 1.385(3) .
C24 H24 0.9500 .
C25 C26 1.383(3) .
C25 H25 0.9500 .
C26 C27 1.390(2) .
C26 H26 0.9500 .
C27 C31 1.515(3) .
C28 C29 1.521(3) .
C28 C30 1.544(3) .
C28 H28 1.0000 .
C29 H29A 0.9800 .
C29 H29B 0.9800 .
C29 H29C 0.9800 .
C30 H30A 0.9800 .
C30 H30B 0.9800 .
C30 H30C 0.9800 .
C31 C33 1.524(3) .
C31 C32 1.532(3) .
C31 H31 1.0000 .
C32 H32A 0.9800 .
C32 H32B 0.9800 .
C32 H32C 0.9800 .
C33 H33A 0.9800 .
C33 H33B 0.9800 .
C33 H33C 0.9800 .
C34 C35 1.380(3) .
C34 H34 0.9500 .
C35 C36 1.383(3) .
C35 H35 0.9500 .
C36 C37 1.372(3) .
C36 H36 0.9500 .
C37 C38 1.374(3) .
C37 H37 0.9500 .
C38 H38 0.9500 .
C51 C52 1.525(3) .
C51 H51C 0.9800 .
C51 H51A 0.9800 .
C51 H51B 0.9800 .
C52 C53 1.500(3) .
C52 H52B 0.9900 .
C52 H52A 0.9900 .
C53 C53 1.521(4) 3_575
C53 H53B 0.9900 .
C53 H53A 0.9900 .

loop_
_geom_torsion_atom_site_label_1
_geom_torsion_atom_site_label_2
_geom_torsion_atom_site_label_3
_geom_torsion_atom_site_label_4
_geom_torsion
_geom_torsion_site_symmetry_4
C10A Si1A N1 C1 -144.39(18) .
C11A Si1A N1 C1 -21.8(3) .
C12A Si1A N1 C1 97.46(18) .
C10A Si1A N1 Si1B 117.01(15) .
C11A Si1A N1 Si1B -120.4(3) .
C12A Si1A N1 Si1B -1.14(13) .
C10A Si1A N1 Zr1 4.4(2) .
C11A Si1A N1 Zr1 127.1(3) .
C12A Si1A N1 Zr1 -113.72(17) .
C10B Si1B N1 C1 148.5(2) .
C11B Si1B N1 C1 27.1(5) .
C12B Si1B N1 C1 -92.29(19) .
C10B Si1B N1 Si1A -109.6(2) .
C11B Si1B N1 Si1A 129.0(5) .
C12B Si1B N1 Si1A 9.61(14) .
C10B Si1B N1 Zr1 1.1(3) .
C11B Si1B N1 Zr1 -120.3(5) .
C12B Si1B N1 Zr1 120.26(18) .
N4 Zr1 N1 C1 159.32(11) .
N2 Zr1 N1 C1 -13.33(14) .
N3 Zr1 N1 C1 65.71(13) .
N5 Zr1 N1 C1 -105.00(13) .
N4 Zr1 N1 Si1A 9.14(19) .
N2 Zr1 N1 Si1A -163.52(13) .
N3 Zr1 N1 Si1A -84.48(15) .
N5 Zr1 N1 Si1A 104.81(14) .
N4 Zr1 N1 Si1B -52.16(18) .
N2 Zr1 N1 Si1B 135.19(13) .
N3 Zr1 N1 Si1B -145.77(14) .
N5 Zr1 N1 Si1B 43.52(14) .
C16 Si2 N2 C3 -173.24(13) .
C17 Si2 N2 C3 67.76(15) .
C18 Si2 N2 C3 -54.73(15) .
C16 Si2 N2 Zr1 17.09(12) .
C17 Si2 N2 Zr1 -101.91(11) .
C18 Si2 N2 Zr1 135.60(10) .
N4 Zr1 N2 C3 -145.55(11) .
N1 Zr1 N2 C3 27.33(13) .
N3 Zr1 N2 C3 -51.18(12) .
N5 Zr1 N2 C3 120.93(12) .
N4 Zr1 N2 Si2 24.55(13) .
N1 Zr1 N2 Si2 -162.57(10) .
N3 Zr1 N2 Si2 118.92(11) .
N5 Zr1 N2 Si2 -68.96(11) .
N4 Zr1 N3 C9 -2.38(16) .
N1 Zr1 N3 C9 125.38(16) .
N2 Zr1 N3 C9 -127.81(16) .
N5 Zr1 N3 C9 -175.0(2) .
N4 Zr1 N3 C5 -176.72(13) .
N1 Zr1 N3 C5 -48.95(13) .
N2 Zr1 N3 C5 57.86(13) .
N5 Zr1 N3 C5 10.6(4) .
N1 Zr1 N4 C22 140.0(7) .
N2 Zr1 N4 C22 -48.8(7) .
N3 Zr1 N4 C22 -134.7(7) .
N5 Zr1 N4 C22 43.9(7) .
N4 Zr1 N5 C34 -12.14(14) .
N1 Zr1 N5 C34 -140.82(14) .
N2 Zr1 N5 C34 113.96(15) .
N3 Zr1 N5 C34 160.6(3) .
N4 Zr1 N5 C38 173.46(15) .
N1 Zr1 N5 C38 44.78(15) .
N2 Zr1 N5 C38 -60.43(15) .
N3 Zr1 N5 C38 -13.8(4) .
Si1A N1 C1 C2 122.55(16) .
Si1B N1 C1 C2 171.35(13) .
Zr1 N1 C1 C2 -33.38(19) .
N1 C1 C2 C5 -44.1(2) .
N1 C1 C2 C4 -165.36(16) .
N1 C1 C2 C3 80.46(19) .
Si2 N2 C3 C2 -165.07(13) .
Zr1 N2 C3 C2 6.10(19) .
C5 C2 C3 N2 65.3(2) .
C4 C2 C3 N2 -174.39(15) .
C1 C2 C3 N2 -60.3(2) .
C9 N3 C5 C6 -2.5(3) .
Zr1 N3 C5 C6 172.17(14) .
C9 N3 C5 C2 176.54(16) .
Zr1 N3 C5 C2 -8.8(2) .
C4 C2 C5 N3 -175.71(16) .
C3 C2 C5 N3 -59.4(2) .
C1 C2 C5 N3 67.0(2) .
C4 C2 C5 C6 3.3(3) .
C3 C2 C5 C6 119.59(19) .
C1 C2 C5 C6 -114.0(2) .
N3 C5 C6 C7 1.9(3) .
C2 C5 C6 C7 -177.04(18) .
C5 C6 C7 C8 0.1(3) .
C6 C7 C8 C9 -1.5(3) .
C5 N3 C9 C8 1.1(3) .
Zr1 N3 C9 C8 -173.01(15) .
C7 C8 C9 N3 0.9(3) .
N1 Si1A C12A C14A -171.0(3) .
C10A Si1A C12A C14A 69.9(3) .
C11A Si1A C12A C14A -48.2(4) .
N1 Si1A C12A C15A -50.3(5) .
C10A Si1A C12A C15A -169.5(5) .
C11A Si1A C12A C15A 72.5(6) .
N1 Si1A C12A C13A 69.1(3) .
C10A Si1A C12A C13A -50.1(3) .
C11A Si1A C12A C13A -168.1(4) .
N1 Si1B C12B C14B 169.3(3) .
C10B Si1B C12B C14B -69.4(4) .
C11B Si1B C12B C14B 46.6(5) .
N1 Si1B C12B C15B 48.2(5) .
C10B Si1B C12B C15B 169.4(5) .
C11B Si1B C12B C15B -74.6(6) .
N1 Si1B C12B C13B -70.9(3) .
C10B Si1B C12B C13B 50.3(4) .
C11B Si1B C12B C13B 166.4(5) .
N2 Si2 C18 C21 -46.45(16) .
C16 Si2 C18 C21 71.90(15) .
C17 Si2 C18 C21 -169.99(14) .
N2 Si2 C18 C20 75.05(15) .
C16 Si2 C18 C20 -166.59(13) .
C17 Si2 C18 C20 -48.48(16) .
N2 Si2 C18 C19 -165.23(13) .
C16 Si2 C18 C19 -46.87(15) .
C17 Si2 C18 C19 71.24(16) .
Zr1 N4 C22 C23 81.4(7) .
Zr1 N4 C22 C27 -98.5(7) .
N4 C22 C23 C24 178.64(17) .
C27 C22 C23 C24 -1.4(3) .
N4 C22 C23 C28 -1.2(3) .
C27 C22 C23 C28 178.70(16) .
C22 C23 C24 C25 2.0(3) .
C28 C23 C24 C25 -178.1(2) .
C23 C24 C25 C26 -0.7(3) .
C24 C25 C26 C27 -1.1(3) .
C25 C26 C27 C22 1.6(3) .
C25 C26 C27 C31 -174.14(19) .
N4 C22 C27 C26 179.60(16) .
C23 C22 C27 C26 -0.3(2) .
N4 C22 C27 C31 -4.7(2) .
C23 C22 C27 C31 175.38(15) .
C24 C23 C28 C29 -65.7(2) .
C22 C23 C28 C29 114.14(19) .
C24 C23 C28 C30 56.6(2) .
C22 C23 C28 C30 -123.49(18) .
C26 C27 C31 C33 -51.1(2) .
C22 C27 C31 C33 133.16(18) .
C26 C27 C31 C32 72.4(2) .
C22 C27 C31 C32 -103.4(2) .
C38 N5 C34 C35 0.5(3) .
Zr1 N5 C34 C35 -173.98(15) .
N5 C34 C35 C36 -0.8(3) .
C34 C35 C36 C37 0.6(4) .
C35 C36 C37 C38 -0.2(4) .
C34 N5 C38 C37 -0.1(3) .
Zr1 N5 C38 C37 174.61(18) .
C36 C37 C38 N5 -0.1(4) .
C51 C52 C53 C53 178.6(3) 3_575
